data_7228592
loop_
_publ_author_name
'Goswami, Pramod Kumar'
'Kumar, Vineet'
'Thaimattam, Ram'
'Ramanan , A.'

_publ_section_title
;
 Structural landscape of multicomponent solids of 5-aminosalicylic acid
;
_journal_name_full CrystEngComm
_journal_paper_doi 10.1039/C7CE01008G
_journal_year 2017
_chemical_formula_moiety 'C7 H8 N O3, N O3, H2 O'
_chemical_formula_sum 'C7 H10 N2 O7'
_chemical_formula_weight 234.15
_chemical_name_systematic
; 
 ? 
;
_space_group_crystal_system monoclinic
_space_group_IT_number 14
_space_group_name_Hall '-P 2ybc'
_space_group_name_H-M_alt 'P 1 21/c 1'
_symmetry_space_group_name_Hall '-P 2ybc'
_symmetry_space_group_name_H-M 'P 1 21/c 1'
_atom_sites_solution_hydrogens geom
_atom_sites_solution_primary direct
_atom_sites_solution_secondary difmap
_audit_creation_method 'SHELXTL-NT2000 ver.6.12'
_audit_update_record
;
2017-06-24 deposited with the CCDC.
2017-06-28 downloaded from the CCDC.
;
_cell_angle_alpha 90.00
_cell_angle_beta 103.839(11)
_cell_angle_gamma 90.00
_cell_formula_units_Z 4
_cell_length_a 5.261(3)
_cell_length_b 35.453(20)
_cell_length_c 5.591(3)
_cell_measurement_reflns_used 964
_cell_measurement_temperature 298(2)
_cell_measurement_theta_max 23.95
_cell_measurement_theta_min 2.30
_cell_volume 1012.6(10)
_computing_cell_refinement 'Bruker SMART'
_computing_data_collection 'Bruker SMART'
_computing_data_reduction 'Bruker SAINT'
_computing_molecular_graphics 'Bruker SHELXTL'
_computing_publication_material 'Bruker SHELXTL'
_computing_structure_refinement 'SHELXL-2014/7 (Sheldrick, 2014)'
_computing_structure_solution 'SHELXS-97 (Sheldrick, 1990)'
_diffrn_ambient_temperature 298(2)
_diffrn_measured_fraction_theta_full 0.994
_diffrn_measured_fraction_theta_max 0.994
_diffrn_measurement_device_type 'CCD area detector'
_diffrn_measurement_method 'phi and omega scans'
_diffrn_radiation_type MoK\a
_diffrn_radiation_wavelength 0.71073
_diffrn_reflns_av_R_equivalents 0.0377
_diffrn_reflns_av_unetI/netI 0.0541
_diffrn_reflns_Laue_measured_fraction_full 0.994
_diffrn_reflns_Laue_measured_fraction_max 0.994
_diffrn_reflns_limit_h_max 6
_diffrn_reflns_limit_h_min -6
_diffrn_reflns_limit_k_max 38
_diffrn_reflns_limit_k_min -42
_diffrn_reflns_limit_l_max 3
_diffrn_reflns_limit_l_min -6
_diffrn_reflns_number 3701
_diffrn_reflns_point_group_measured_fraction_full 0.994
_diffrn_reflns_point_group_measured_fraction_max 0.994
_diffrn_reflns_theta_full 25.000
_diffrn_reflns_theta_max 25.000
_diffrn_reflns_theta_min 3.448
_diffrn_source 'fine-focus sealed tube'
_exptl_absorpt_coefficient_mu 0.140
_exptl_absorpt_correction_T_max 0.948
_exptl_absorpt_correction_T_min 0.935
_exptl_absorpt_correction_type multi-scan
_exptl_absorpt_process_details '(SADABS; Bruker, 2000)'
_exptl_crystal_colour colorless
_exptl_crystal_density_diffrn 1.531
_exptl_crystal_density_method 'not measured'
_exptl_crystal_description plate
_exptl_crystal_F_000 488
_exptl_crystal_size_max 0.433
_exptl_crystal_size_mid 0.361
_exptl_crystal_size_min 0.319
_refine_diff_density_max 0.231
_refine_diff_density_min -0.202
_refine_diff_density_rms 0.057
_refine_ls_extinction_method none
_refine_ls_goodness_of_fit_ref 1.144
_refine_ls_hydrogen_treatment mixed
_refine_ls_matrix_type full
_refine_ls_number_parameters 157
_refine_ls_number_reflns 1573
_refine_ls_number_restraints 0
_refine_ls_restrained_S_all 1.144
_refine_ls_R_factor_all 0.0993
_refine_ls_R_factor_gt 0.0788
_refine_ls_shift/su_max 0.042
_refine_ls_shift/su_mean 0.013
_refine_ls_structure_factor_coef Fsqd
_refine_ls_weighting_details 'w=1/[\s^2^(Fo^2^)+(0.0670P)^2^+0.7226P] where P=(Fo^2^+2Fc^2^)/3'
_refine_ls_weighting_scheme calc
_refine_ls_wR_factor_gt 0.1585
_refine_ls_wR_factor_ref 0.1685
_reflns_Friedel_coverage 0.000
_reflns_number_gt 1282
_reflns_number_total 1776
_reflns_threshold_expression 'I > 2\s(I)'
_cod_data_source_file c7ce01008g2.cif
_cod_data_source_block solid3
_cod_database_code 7228592
_shelx_space_group_comment
;
The symmetry employed for this shelxl refinement is uniquely defined
by the following loop, which should always be used as a source of
symmetry information in preference to the above space-group names.
They are only intended as comments.
;

loop_
_space_group_symop_operation_xyz
'x, y, z'
'-x, y+1/2, -z+1/2'
'-x, -y, -z'
'x, -y-1/2, z-1/2'

loop_
_atom_site_label
_atom_site_type_symbol
_atom_site_fract_x
_atom_site_fract_y
_atom_site_fract_z
_atom_site_U_iso_or_equiv
_atom_site_adp_type
_atom_site_occupancy
_atom_site_site_symmetry_order
_atom_site_calc_flag
_atom_site_refinement_flags_posn
_atom_site_refinement_flags_adp
O6 O 0.7942(6) 0.21707(7) 0.1819(5) 0.0451(8) Uani 1 1 d . .
O7 O 0.4944(6) 0.20208(8) 0.4812(6) 0.0505(8) Uani 1 1 d . .
H7 H 0.5821 0.2156 0.4128 0.076 Uiso 1 1 calc R U
O5 O 0.9324(6) 0.17034(7) -0.0189(5) 0.0407(8) Uani 1 1 d . .
H5 H 0.9976 0.1879 -0.0784 0.061 Uiso 1 1 calc R U
C1 C 0.6600(7) 0.15475(10) 0.2454(6) 0.0274(8) Uani 1 1 d . .
O3 O 0.6761(5) 0.02761(8) 0.7395(5) 0.0441(8) Uani 1 1 d . .
O4 O 0.1605(8) 0.22348(9) 0.7922(6) 0.0480(9) Uani 1 1 d . .
C2 C 0.6698(7) 0.11641(10) 0.1859(7) 0.0293(9) Uani 1 1 d . .
H2 H 0.7664 0.1086 0.0757 0.035 Uiso 1 1 calc R U
C3 C 0.5362(7) 0.09054(10) 0.2910(6) 0.0267(8) Uani 1 1 d . .
N2 N 0.5458(6) 0.05043(8) 0.2329(5) 0.0346(8) Uani 1 1 d . .
H2A H 0.3926 0.0433 0.1375 0.052 Uiso 1 1 calc R U
H2B H 0.5790 0.0371 0.3718 0.052 Uiso 1 1 calc R U
H2C H 0.6717 0.0464 0.1542 0.052 Uiso 1 1 calc R U
N1 N 0.9102(7) 0.03661(9) 0.8064(6) 0.0363(8) Uani 1 1 d . .
C4 C 0.3949(8) 0.10164(11) 0.4583(7) 0.0389(10) Uani 1 1 d . .
H4 H 0.3066 0.0837 0.5292 0.047 Uiso 1 1 calc R U
C5 C 0.8019(7) 0.18341(10) 0.1346(7) 0.0283(8) Uani 1 1 d . .
O2 O 1.0011(6) 0.04388(9) 1.0319(6) 0.0580(10) Uani 1 1 d . .
C6 C 0.5136(7) 0.16582(10) 0.4122(7) 0.0328(9) Uani 1 1 d . .
C7 C 0.3841(8) 0.13900(11) 0.5204(7) 0.0396(10) Uani 1 1 d . .
H7A H 0.2906 0.1463 0.6344 0.048 Uiso 1 1 calc R U
O1 O 1.0473(8) 0.03828(12) 0.6587(8) 0.0862(13) Uani 1 1 d . .
H1W H 0.261(9) 0.2210(12) 0.690(8) 0.048(13) Uiso 1 1 d . .
H2W H 0.065(9) 0.2393(14) 0.713(8) 0.047(15) Uiso 1 1 d . .

loop_
_atom_site_aniso_label
_atom_site_aniso_U_11
_atom_site_aniso_U_22
_atom_site_aniso_U_33
_atom_site_aniso_U_23
_atom_site_aniso_U_13
_atom_site_aniso_U_12
O6 0.060(2) 0.0203(15) 0.065(2) -0.0087(13) 0.0345(16) -0.0081(13)
O7 0.064(2) 0.0313(16) 0.069(2) -0.0018(14) 0.0417(17) 0.0020(13)
O5 0.0564(19) 0.0316(15) 0.0462(17) 0.0019(13) 0.0360(15) -0.0051(13)
C1 0.028(2) 0.030(2) 0.0255(19) 0.0038(16) 0.0078(15) -0.0024(16)
O3 0.0323(17) 0.0524(18) 0.0429(17) 0.0079(14) -0.0006(13) -0.0086(14)
O4 0.069(2) 0.0349(18) 0.054(2) 0.0155(15) 0.0434(19) 0.0061(16)
C2 0.031(2) 0.032(2) 0.0251(19) -0.0008(15) 0.0066(16) -0.0008(16)
C3 0.0233(19) 0.0252(19) 0.0278(19) 0.0026(15) -0.0016(15) 0.0008(15)
N2 0.043(2) 0.0284(18) 0.0315(18) 0.0041(13) 0.0057(15) -0.0061(14)
N1 0.033(2) 0.0262(18) 0.048(2) 0.0008(15) 0.0062(17) -0.0082(14)
C4 0.038(2) 0.038(2) 0.043(2) 0.0133(19) 0.016(2) -0.0055(18)
C5 0.035(2) 0.0221(19) 0.0296(19) -0.0019(16) 0.0122(17) -0.0044(15)
O2 0.0476(19) 0.060(2) 0.054(2) -0.0254(16) -0.0122(16) 0.0034(15)
C6 0.039(2) 0.027(2) 0.035(2) 0.0061(17) 0.0149(18) 0.0041(16)
C7 0.041(2) 0.045(2) 0.039(2) 0.0069(19) 0.0216(19) 0.0057(19)
O1 0.080(3) 0.107(3) 0.091(3) 0.012(2) 0.057(2) -0.027(2)

loop_
_atom_type_symbol
_atom_type_description
_atom_type_scat_dispersion_real
_atom_type_scat_dispersion_imag
_atom_type_scat_source
C C 0.0033 0.0016 'International Tables Vol C Tables 4.2.6.8 and 6.1.1.4'
H H 0.0000 0.0000 'International Tables Vol C Tables 4.2.6.8 and 6.1.1.4'
N N 0.0061 0.0033 'International Tables Vol C Tables 4.2.6.8 and 6.1.1.4'
O O 0.0106 0.0060 'International Tables Vol C Tables 4.2.6.8 and 6.1.1.4'

loop_
_geom_angle_atom_site_label_1
_geom_angle_atom_site_label_2
_geom_angle_atom_site_label_3
_geom_angle
C6 O7 H7 109.5
C5 O5 H5 109.5
C6 C1 C2 119.1(3)
C6 C1 C5 119.9(3)
C2 C1 C5 121.0(3)
H1W O4 H2W 96(4)
C3 C2 C1 119.7(3)
C3 C2 H2 120.2
C1 C2 H2 120.2
C2 C3 C4 120.9(3)
C2 C3 N2 120.5(3)
C4 C3 N2 118.6(3)
C3 N2 H2A 109.5
C3 N2 H2B 109.5
H2A N2 H2B 109.5
C3 N2 H2C 109.5
H2A N2 H2C 109.5
H2B N2 H2C 109.5
O1 N1 O3 120.9(4)
O1 N1 O2 121.4(4)
O3 N1 O2 117.7(4)
C7 C4 C3 120.4(3)
C7 C4 H4 119.8
C3 C4 H4 119.8
O6 C5 O5 122.5(3)
O6 C5 C1 122.1(3)
O5 C5 C1 115.3(3)
O7 C6 C7 116.6(3)
O7 C6 C1 123.1(3)
C7 C6 C1 120.2(3)
C4 C7 C6 119.7(4)
C4 C7 H7A 120.1
C6 C7 H7A 120.1

loop_
_geom_bond_atom_site_label_1
_geom_bond_atom_site_label_2
_geom_bond_distance
O6 C5 1.225(4)
O7 C6 1.353(4)
O7 H7 0.8200
O5 C5 1.305(4)
O5 H5 0.8200
C1 C6 1.401(5)
C1 C2 1.403(5)
C1 C5 1.482(5)
O3 N1 1.240(4)
O4 H1W 0.87(5)
O4 H2W 0.81(5)
C2 C3 1.370(5)
C2 H2 0.9300
C3 C4 1.385(5)
C3 N2 1.462(5)
N2 H2A 0.8900
N2 H2B 0.8900
N2 H2C 0.8900
N1 O1 1.221(5)
N1 O2 1.264(4)
C4 C7 1.374(5)
C4 H4 0.9300
C6 C7 1.390(5)
C7 H7A 0.9300

loop_
_geom_hbond_atom_site_label_D
_geom_hbond_atom_site_label_H
_geom_hbond_atom_site_label_A
_geom_hbond_distance_DH
_geom_hbond_distance_HA
_geom_hbond_distance_DA
_geom_hbond_angle_DHA
_geom_hbond_site_symmetry_A
O4 H2W O6 0.81(5) 2.08(5) 2.823(5) 152(4) 4_466
O4 H1W O7 0.87(5) 2.00(5) 2.854(4) 166(4) .
C4 H4 O1 0.93 2.33 3.259(5) 172.8 1_455
N2 H2C O2 0.89 2.01 2.888(5) 168.3 1_554
N2 H2C N1 0.89 2.58 3.433(5) 161.6 1_554
N2 H2C O3 0.89 2.42 3.105(4) 134.2 1_554
N2 H2B O1 0.89 2.60 3.132(5) 119.3 .
N2 H2B N1 0.89 2.63 3.355(5) 139.3 .
N2 H2B O3 0.89 2.02 2.867(4) 157.4 .
N2 H2A O2 0.89 2.00 2.826(5) 153.4 1_454
C2 H2 O2 0.93 2.64 3.333(5) 131.4 1_554
O5 H5 O4 0.82 1.77 2.591(4) 175.3 1_654
O7 H7 O6 0.82 1.90 2.614(4) 145.2 .
O7 H7 O6 0.82 1.90 2.614(4) 145.2 .
O5 H5 O4 0.82 1.77 2.591(4) 175.3 1_654
C2 H2 O2 0.93 2.64 3.333(5) 131.4 1_554
N2 H2A O2 0.89 2.00 2.826(5) 153.4 1_454
N2 H2B O3 0.89 2.02 2.867(4) 157.4 .
N2 H2B N1 0.89 2.63 3.355(5) 139.3 .
N2 H2B O1 0.89 2.60 3.132(5) 119.3 .
N2 H2C O3 0.89 2.42 3.105(4) 134.2 1_554
N2 H2C N1 0.89 2.58 3.433(5) 161.6 1_554
N2 H2C O2 0.89 2.01 2.888(5) 168.3 1_554
C4 H4 O1 0.93 2.33 3.259(5) 172.8 1_455
O4 H1W O7 0.87(5) 2.00(5) 2.854(4) 166(4) .
O4 H2W O6 0.81(5) 2.08(5) 2.823(5) 152(4) 4_466
O7 H7 O6 0.82 1.90 2.614(4) 145.2 .
O5 H5 O4 0.82 1.77 2.591(4) 175.3 1_654
C2 H2 O2 0.93 2.64 3.333(5) 131.4 1_554
N2 H2A O2 0.89 2.00 2.826(5) 153.4 1_454
N2 H2B O3 0.89 2.02 2.867(4) 157.4 .
N2 H2B N1 0.89 2.63 3.355(5) 139.3 .
N2 H2B O1 0.89 2.60 3.132(5) 119.3 .
N2 H2C O3 0.89 2.42 3.105(4) 134.2 1_554
N2 H2C N1 0.89 2.58 3.433(5) 161.6 1_554
N2 H2C O2 0.89 2.01 2.888(5) 168.3 1_554
C4 H4 O1 0.93 2.33 3.259(5) 172.8 1_455
O4 H1W O7 0.87(5) 2.00(5) 2.854(4) 166(4) .
O4 H2W O6 0.81(5) 2.08(5) 2.823(5) 152(4) 4_466

loop_
_geom_torsion_atom_site_label_1
_geom_torsion_atom_site_label_2
_geom_torsion_atom_site_label_3
_geom_torsion_atom_site_label_4
_geom_torsion
C6 C1 C2 C3 0.1(5)
C5 C1 C2 C3 -179.9(3)
C1 C2 C3 C4 -1.0(5)
C1 C2 C3 N2 -179.5(3)
C2 C3 C4 C7 0.6(6)
N2 C3 C4 C7 179.1(3)
C6 C1 C5 O6 -0.7(5)
C2 C1 C5 O6 179.3(4)
C6 C1 C5 O5 -179.9(3)
C2 C1 C5 O5 0.1(5)
C2 C1 C6 O7 179.6(3)
C5 C1 C6 O7 -0.3(6)
C2 C1 C6 C7 1.2(5)
C5 C1 C6 C7 -178.8(3)
C3 C4 C7 C6 0.7(6)
O7 C6 C7 C4 179.8(4)
C1 C6 C7 C4 -1.6(6)
